data_1535318
loop_
_publ_author_name
'Szymanski, J.T.'

_publ_section_title
;
 The crystal structure of platarsite, Pt (As, S)2, and a comparison with
 sperrylite, Pt As2
;
_journal_name_full 'Canadian Mineralogist'
_journal_page_first 117
_journal_page_last 123
_journal_volume 17
_journal_year 1979
_chemical_formula_sum 'As Pt0.4 Rh0.3 Ru0.3 S'
_chemical_name_systematic '(Pt0.4 Rh0.3 Ru0.3) As S'
_space_group_IT_number 205
_symmetry_space_group_name_Hall '-P 2ac 2ab 3'
_symmetry_space_group_name_H-M 'P a -3'
_cell_angle_alpha 90
_cell_angle_beta 90
_cell_angle_gamma 90
_cell_formula_units_Z 4
_cell_length_a 5.788
_cell_length_b 5.788
_cell_length_c 5.788
_cell_volume 193.903
_citation_journal_id_ASTM CAMIA6
_cod_data_source_file Szymanski_CAMIA6_1979_681.cif
_cod_data_source_block As1Pt0.4Rh0.3Ru0.3S1
_cod_original_cell_volume 193.9035
_cod_original_formula_sum 'As1 Pt0.4 Rh0.3 Ru0.3 S1'
_cod_database_code 1535318

loop_
_symmetry_equiv_pos_as_xyz
x,y,z
-x+1/2,-y,z+1/2
x+1/2,-y+1/2,-z
-x,y+1/2,-z+1/2
z,x,y
-z+1/2,-x,y+1/2
z+1/2,-x+1/2,-y
-z,x+1/2,-y+1/2
y,z,x
y+1/2,-z+1/2,-x
-y,z+1/2,-x+1/2
-y+1/2,-z,x+1/2
-x,-y,-z
x-1/2,y,-z-1/2
-x-1/2,y-1/2,z
x,-y-1/2,z-1/2
-z,-x,-y
z-1/2,x,-y-1/2
-z-1/2,x-1/2,y
z,-x-1/2,y-1/2
-y,-z,-x
-y-1/2,z-1/2,x
y,-z-1/2,x-1/2
y-1/2,z,-x-1/2

loop_
_atom_site_label
_atom_site_type_symbol
_atom_site_fract_x
_atom_site_fract_y
_atom_site_fract_z
_atom_site_occupancy
_atom_site_U_iso_or_equiv
Pt1 Pt 0 0 0 0.4 0.0
As1 As 0.3858 0.3858 0.3858 0.5 0.0
S1 S 0.3858 0.3858 0.3858 0.5 0.0
Ru1 Ru 0 0 0 0.3 0.0
Rh1 Rh 0 0 0 0.3 0.0
